data_4032776
loop_
_publ_author_name
'Wang, Jia'
'Zhu, Hai-Tao'
'Chen, Si'
'Luan, Cheng'
'Xia, Yu'
'Shen, Yi'
'Li, Ying-Xiu'
'Hua, Yingxi'
'Liang, Yong-Min'

_publ_section_title
;
 Electrophilic Cyclization and Intermolecular Acetalation of
 2-(4-Hydroxybut-1-yn-1-yl)benzaldehydes: Synthesis of Diiodinated
 Diepoxydibenzo[c,k][1,9]dioxacyclohexadecines.
;
_journal_issue 19
_journal_name_full 'The Journal of organic chemistry'
_journal_page_first 10641
_journal_page_last 10649
_journal_paper_doi 10.1021/acs.joc.7b01646
_journal_volume 82
_journal_year 2017
_chemical_formula_moiety '2(C12 H11 I O2)'
_chemical_formula_sum 'C24 H22 I2 O4'
_chemical_formula_weight 628.22
_chemical_name_systematic
;
 ? 
;
_space_group_crystal_system monoclinic
_space_group_IT_number 14
_space_group_name_Hall '-P 2yn'
_space_group_name_H-M_alt 'P 1 21/n 1'
_symmetry_space_group_name_Hall '-P 2yn'
_symmetry_space_group_name_H-M 'P 1 21/n 1'
_atom_sites_solution_hydrogens geom
_atom_sites_solution_primary direct
_atom_sites_solution_secondary difmap
_audit_creation_date 2016-12-28
_audit_creation_method
;
Olex2 1.2
(compiled 2016.11.30 svn.r3356 for OlexSys, GUI svn.r5269)
;
_cell_angle_alpha 90.00
_cell_angle_beta 104.063(4)
_cell_angle_gamma 90.00
_cell_formula_units_Z 4
_cell_length_a 13.6316(5)
_cell_length_b 11.6665(5)
_cell_length_c 14.3791(7)
_cell_measurement_reflns_used 2333
_cell_measurement_temperature 290.58(10)
_cell_measurement_theta_max 28.2280
_cell_measurement_theta_min 3.8170
_cell_volume 2218.22(17)
_computing_cell_refinement
;
CrysAlisPro, Agilent Technologies,
Version 1.171.36.28 (release 01-02-2013 CrysAlis171 .NET)
(compiled Feb  1 2013,16:14:44)
;
_computing_data_collection
;
CrysAlisPro, Agilent Technologies,
Version 1.171.36.28 (release 01-02-2013 CrysAlis171 .NET)
(compiled Feb  1 2013,16:14:44)
;
_computing_data_reduction
;
CrysAlisPro, Agilent Technologies,
Version 1.171.36.28 (release 01-02-2013 CrysAlis171 .NET)
(compiled Feb  1 2013,16:14:44)
;
_computing_molecular_graphics 'Olex2 (Dolomanov et al., 2009)'
_computing_publication_material 'Olex2 (Dolomanov et al., 2009)'
_computing_structure_refinement 'ShelXL (Sheldrick, 2015)'
_computing_structure_solution 'ShelXS (Sheldrick, 2008)'
_diffrn_ambient_temperature 290.58(10)
_diffrn_detector_area_resol_mean 16.0733
_diffrn_measured_fraction_theta_full 0.9969
_diffrn_measured_fraction_theta_max 0.8936
_diffrn_measurement_details
;
#__ type_ start__ end____ width___ exp.time_
  1 omega -101.00  -59.00   1.0000    2.0000
omega____ theta____ kappa____ phi______ frames
    -      -19.6617  178.0000   60.0000 42

#__ type_ start__ end____ width___ exp.time_
  2 omega  -44.00   72.00   1.0000    2.0000
omega____ theta____ kappa____ phi______ frames
    -       22.9430  -19.0000  -30.0000 116

#__ type_ start__ end____ width___ exp.time_
  3 omega  -34.00   35.00   1.0000    2.0000
omega____ theta____ kappa____ phi______ frames
    -       22.9430  -57.0000  -90.0000 69
;
_diffrn_measurement_device_type 'SuperNova, Dual, Cu at zero, Eos'
_diffrn_measurement_method '\w scans'
_diffrn_orient_matrix_UB_11 -0.0291175000
_diffrn_orient_matrix_UB_12 0.0390101000
_diffrn_orient_matrix_UB_13 0.0200018000
_diffrn_orient_matrix_UB_21 -0.0295402000
_diffrn_orient_matrix_UB_22 0.0131105000
_diffrn_orient_matrix_UB_23 -0.0465743000
_diffrn_orient_matrix_UB_31 -0.0340356000
_diffrn_orient_matrix_UB_32 -0.0447679000
_diffrn_orient_matrix_UB_33 0.0038250000
_diffrn_radiation_monochromator mirror
_diffrn_radiation_type 'Mo K\a'
_diffrn_radiation_wavelength 0.7107
_diffrn_reflns_av_R_equivalents 0.0307
_diffrn_reflns_av_unetI/netI 0.0485
_diffrn_reflns_limit_h_max 8
_diffrn_reflns_limit_h_min -16
_diffrn_reflns_limit_k_max 13
_diffrn_reflns_limit_k_min -14
_diffrn_reflns_limit_l_max 17
_diffrn_reflns_limit_l_min -14
_diffrn_reflns_number 8169
_diffrn_reflns_theta_full 26.02
_diffrn_reflns_theta_max 26.02
_diffrn_reflns_theta_min 3.43
_diffrn_source 'SuperNova (Mo) X-ray Source'
_exptl_absorpt_coefficient_mu 2.864
_exptl_absorpt_correction_T_max 1.00000
_exptl_absorpt_correction_T_min 0.66888
_exptl_absorpt_correction_type multi-scan
_exptl_absorpt_process_details
;
CrysAlisPro, Agilent Technologies,
Version 1.171.36.28 (release 01-02-2013 CrysAlis171 .NET)
(compiled Feb  1 2013,16:14:44)
Empirical absorption correction using spherical harmonics,
 implemented in SCALE3 ABSPACK scaling algorithm.
;
_exptl_crystal_colour 'clear light colourless'
_exptl_crystal_colour_lustre clear
_exptl_crystal_colour_modifier light
_exptl_crystal_colour_primary colourless
_exptl_crystal_density_diffrn 1.881
_exptl_crystal_density_method 'not measured'
_exptl_crystal_description block
_exptl_crystal_F_000 1216
_exptl_crystal_size_max 0.25
_exptl_crystal_size_mid 0.24
_exptl_crystal_size_min 0.14
_refine_diff_density_max 1.120
_refine_diff_density_min -1.980
_refine_diff_density_rms 0.153
_refine_ls_extinction_method none
_refine_ls_goodness_of_fit_ref 1.065
_refine_ls_hydrogen_treatment constr
_refine_ls_matrix_type full
_refine_ls_number_parameters 271
_refine_ls_number_reflns 4364
_refine_ls_number_restraints 0
_refine_ls_restrained_S_all 1.065
_refine_ls_R_factor_all 0.0614
_refine_ls_R_factor_gt 0.0471
_refine_ls_shift/su_max 0.001
_refine_ls_shift/su_mean 0.000
_refine_ls_structure_factor_coef Fsqd
_refine_ls_weighting_details 'calc w=1/[\s^2^(Fo^2^)+(0.0522P)^2^+1.2226P] where P=(Fo^2^+2Fc^2^)/3'
_refine_ls_weighting_scheme calc
_refine_ls_wR_factor_gt 0.1103
_refine_ls_wR_factor_ref 0.1227
_reflns_number_gt 3408
_reflns_number_total 4364
_reflns_threshold_expression >2sigma(I)
_cod_data_source_file jo7b01646_si_002.cif
_cod_data_source_block wangjia1223_2v
_cod_depositor_comments 'Adding full bibliography for 4032774--4032777.cif.'
_cod_original_cell_volume 2218.22(16)
_cod_database_code 4032776
_reflns_odcompleteness_completeness 99.69
_reflns_odcompleteness_iscentric 1
_reflns_odcompleteness_theta 26.32
_olex2_refinement_description
;
1. Fixed Uiso
 At 1.2 times of:
  All C(H) groups, All C(H,H) groups
2.a Ternary CH refined with riding coordinates:
 C1(H1), C13(H13)
2.b Secondary CH2 refined with riding coordinates:
 C10(H10A,H10B), C11(H11A,H11B), C12(H12A,H12B), C22(H22A,H22B), C23(H23A,
 H23B), C24(H24A,H24B)
2.c Aromatic/amide H refined with riding coordinates:
 C3(H3), C4(H4), C5(H5), C6(H6), C15(H15), C16(H16), C17(H17), C18(H18)
;
_olex2_date_sample_data_collection 2016-12-23
_olex2_submission_special_instructions 'No special instructions were received'

loop_
_space_group_symop_id
_space_group_symop_operation_xyz
1 'x, y, z'
2 '-x+1/2, y+1/2, -z+1/2'
3 '-x, -y, -z'
4 'x-1/2, -y-1/2, z-1/2'

loop_
_atom_site_label
_atom_site_type_symbol
_atom_site_fract_x
_atom_site_fract_y
_atom_site_fract_z
_atom_site_U_iso_or_equiv
_atom_site_adp_type
_atom_site_occupancy
_atom_site_calc_flag
_atom_site_refinement_flags_posn
I1 I 0.09288(3) -0.03729(4) -0.08690(3) 0.06234(17) Uani 1 d .
O1 O 0.4400(2) 0.1261(3) -0.1213(2) 0.0359(8) Uani 1 d .
O2 O 0.3679(2) 0.1545(3) 0.0073(2) 0.0376(8) Uani 1 d .
C1 C 0.3855(4) 0.2026(4) -0.0786(3) 0.0343(11) Uani 1 d .
H1 H 0.4249 0.2732 -0.0625 0.041 Uiso 1 calc R
C2 C 0.2899(4) 0.2298(4) -0.1510(4) 0.0336(11) Uani 1 d .
C3 C 0.2847(5) 0.3189(5) -0.2162(4) 0.0508(15) Uani 1 d .
H3 H 0.3400 0.3673 -0.2112 0.061 Uiso 1 calc R
C4 C 0.1992(5) 0.3365(5) -0.2878(5) 0.0595(17) Uani 1 d .
H4 H 0.1963 0.3972 -0.3303 0.071 Uiso 1 calc R
C5 C 0.1170(4) 0.2638(5) -0.2968(4) 0.0535(15) Uani 1 d .
H5 H 0.0596 0.2739 -0.3464 0.064 Uiso 1 calc R
C6 C 0.1211(4) 0.1758(5) -0.2312(4) 0.0439(13) Uani 1 d .
H6 H 0.0658 0.1273 -0.2373 0.053 Uiso 1 calc R
C7 C 0.2057(3) 0.1589(4) -0.1569(3) 0.0308(11) Uani 1 d .
C8 C 0.2140(3) 0.0750(4) -0.0802(3) 0.0311(10) Uani 1 d .
C9 C 0.2907(3) 0.0761(4) -0.0021(3) 0.0320(11) Uani 1 d .
C10 C 0.3028(4) 0.0050(5) 0.0867(4) 0.0418(13) Uani 1 d .
H10A H 0.2621 -0.0637 0.0706 0.050 Uiso 1 calc R
H10B H 0.2762 0.0478 0.1330 0.050 Uiso 1 calc R
C11 C 0.4108(4) -0.0304(5) 0.1336(4) 0.0391(12) Uani 1 d .
H11A H 0.4526 0.0378 0.1471 0.047 Uiso 1 calc R
H11B H 0.4121 -0.0676 0.1943 0.047 Uiso 1 calc R
C12 C 0.5446(4) 0.1108(4) -0.0722(4) 0.0367(12) Uani 1 d .
H12A H 0.5501 0.0780 -0.0092 0.044 Uiso 1 calc R
H12B H 0.5798 0.1838 -0.0648 0.044 Uiso 1 calc R
I2 I 0.40796(2) 0.52168(3) 0.07580(3) 0.04180(14) Uani 1 d .
O3 O 0.0505(2) 0.5958(3) 0.1412(2) 0.0368(8) Uani 1 d .
O4 O 0.1134(2) 0.6776(3) 0.0201(2) 0.0383(8) Uani 1 d .
C13 C 0.0944(4) 0.6939(4) 0.1134(3) 0.0343(11) Uani 1 d .
H13 H 0.0476 0.7584 0.1104 0.041 Uiso 1 calc R
C14 C 0.1885(4) 0.7181(4) 0.1884(4) 0.0344(11) Uani 1 d .
C15 C 0.1873(4) 0.7815(5) 0.2690(4) 0.0508(15) Uani 1 d .
H15 H 0.1271 0.8156 0.2741 0.061 Uiso 1 calc R
C16 C 0.2728(4) 0.7958(5) 0.3425(5) 0.0561(17) Uani 1 d .
H16 H 0.2702 0.8384 0.3965 0.067 Uiso 1 calc R
C17 C 0.3622(4) 0.7464(5) 0.3347(4) 0.0471(14) Uani 1 d .
H17 H 0.4203 0.7549 0.3839 0.057 Uiso 1 calc R
C18 C 0.3652(4) 0.6843(4) 0.2539(4) 0.0404(12) Uani 1 d .
H18 H 0.4261 0.6516 0.2493 0.049 Uiso 1 calc R
C19 C 0.2801(3) 0.6690(4) 0.1792(3) 0.0304(10) Uani 1 d .
C20 C 0.2778(3) 0.6089(4) 0.0892(3) 0.0321(11) Uani 1 d .
C21 C 0.1991(4) 0.6180(4) 0.0141(4) 0.0328(11) Uani 1 d .
C22 C 0.1896(4) 0.5748(5) -0.0861(4) 0.0406(12) Uani 1 d .
H22A H 0.2377 0.5130 -0.0838 0.049 Uiso 1 calc R
H22B H 0.2080 0.6362 -0.1240 0.049 Uiso 1 calc R
C23 C 0.0845(4) 0.5313(5) -0.1369(4) 0.0410(13) Uani 1 d .
H23A H 0.0357 0.5919 -0.1373 0.049 Uiso 1 calc R
H23B H 0.0838 0.5139 -0.2030 0.049 Uiso 1 calc R
C24 C -0.0522(3) 0.5738(4) 0.0911(4) 0.0358(12) Uani 1 d .
H24A H -0.0569 0.5603 0.0236 0.043 Uiso 1 calc R
H24B H -0.0949 0.6385 0.0970 0.043 Uiso 1 calc R

loop_
_atom_site_aniso_label
_atom_site_aniso_U_11
_atom_site_aniso_U_22
_atom_site_aniso_U_33
_atom_site_aniso_U_23
_atom_site_aniso_U_13
_atom_site_aniso_U_12
I1 0.0450(3) 0.0834(3) 0.0582(3) 0.0054(2) 0.0117(2) -0.0257(2)
O1 0.0299(18) 0.0435(19) 0.0320(19) -0.0014(16) 0.0032(15) 0.0034(15)
O2 0.0345(19) 0.049(2) 0.0268(18) -0.0010(16) 0.0029(15) -0.0052(16)
C1 0.041(3) 0.032(2) 0.030(3) 0.003(2) 0.008(2) 0.000(2)
C2 0.034(3) 0.032(2) 0.036(3) 0.003(2) 0.009(2) 0.003(2)
C3 0.055(4) 0.047(3) 0.052(4) 0.020(3) 0.016(3) 0.003(3)
C4 0.066(4) 0.065(4) 0.049(4) 0.025(3) 0.016(3) 0.026(4)
C5 0.046(3) 0.072(4) 0.040(3) 0.012(3) 0.007(3) 0.022(3)
C6 0.041(3) 0.055(3) 0.035(3) 0.002(3) 0.007(2) 0.014(3)
C7 0.030(2) 0.036(3) 0.027(3) 0.002(2) 0.008(2) 0.012(2)
C8 0.023(2) 0.039(3) 0.034(3) -0.003(2) 0.012(2) 0.002(2)
C9 0.028(2) 0.039(3) 0.030(3) 0.000(2) 0.009(2) 0.002(2)
C10 0.033(3) 0.059(3) 0.036(3) 0.008(3) 0.012(2) 0.006(3)
C11 0.040(3) 0.050(3) 0.028(3) 0.008(2) 0.009(2) 0.003(2)
C12 0.033(3) 0.039(3) 0.034(3) 0.003(2) 0.000(2) 0.001(2)
I2 0.0312(2) 0.0475(2) 0.0494(3) -0.00341(16) 0.01512(16) 0.00403(14)
O3 0.0259(17) 0.047(2) 0.035(2) -0.0028(16) 0.0026(14) -0.0030(15)
O4 0.0300(18) 0.050(2) 0.034(2) 0.0029(16) 0.0060(15) 0.0051(16)
C13 0.031(3) 0.039(3) 0.032(3) -0.007(2) 0.006(2) 0.004(2)
C14 0.027(2) 0.036(3) 0.039(3) -0.004(2) 0.006(2) -0.002(2)
C15 0.035(3) 0.058(3) 0.056(4) -0.028(3) 0.004(3) 0.002(3)
C16 0.048(4) 0.060(4) 0.056(4) -0.029(3) 0.005(3) -0.004(3)
C17 0.035(3) 0.062(4) 0.040(3) -0.012(3) 0.000(2) -0.010(3)
C18 0.029(3) 0.050(3) 0.042(3) -0.003(3) 0.007(2) -0.004(2)
C19 0.029(2) 0.029(2) 0.033(3) -0.004(2) 0.009(2) -0.004(2)
C20 0.026(2) 0.037(2) 0.035(3) -0.001(2) 0.009(2) 0.000(2)
C21 0.032(3) 0.037(2) 0.033(3) -0.003(2) 0.014(2) -0.005(2)
C22 0.035(3) 0.059(3) 0.029(3) -0.006(3) 0.010(2) -0.008(3)
C23 0.035(3) 0.064(4) 0.023(3) -0.004(2) 0.005(2) 0.002(3)
C24 0.025(2) 0.046(3) 0.034(3) -0.012(2) 0.003(2) 0.002(2)

loop_
_atom_type_symbol
_atom_type_description
_atom_type_scat_dispersion_real
_atom_type_scat_dispersion_imag
_atom_type_scat_source
C C 0.0033 0.0016 'International Tables Vol C Tables 4.2.6.8 and 6.1.1.4'
H H 0.0000 0.0000 'International Tables Vol C Tables 4.2.6.8 and 6.1.1.4'
I I -0.4742 1.8119 'International Tables Vol C Tables 4.2.6.8 and 6.1.1.4'
O O 0.0106 0.0060 'International Tables Vol C Tables 4.2.6.8 and 6.1.1.4'

loop_
_geom_angle_atom_site_label_1
_geom_angle_atom_site_label_2
_geom_angle_atom_site_label_3
_geom_angle
_geom_angle_site_symmetry_1
_geom_angle_site_symmetry_3
C1 O1 C12 115.7(4) . .
C9 O2 C1 117.5(4) . .
O1 C1 O2 110.4(4) . .
O1 C1 H1 108.8 . .
O1 C1 C2 107.3(4) . .
O2 C1 H1 108.8 . .
O2 C1 C2 112.6(4) . .
C2 C1 H1 108.8 . .
C3 C2 C1 121.5(5) . .
C3 C2 C7 119.5(5) . .
C7 C2 C1 118.8(4) . .
C2 C3 H3 119.6 . .
C4 C3 C2 120.9(6) . .
C4 C3 H3 119.6 . .
C3 C4 H4 120.0 . .
C3 C4 C5 120.0(5) . .
C5 C4 H4 120.0 . .
C4 C5 H5 120.2 . .
C4 C5 C6 119.5(5) . .
C6 C5 H5 120.2 . .
C5 C6 H6 119.4 . .
C7 C6 C5 121.3(5) . .
C7 C6 H6 119.4 . .
C2 C7 C8 115.9(4) . .
C6 C7 C2 118.7(4) . .
C6 C7 C8 125.3(5) . .
C7 C8 I1 118.0(3) . .
C9 C8 I1 119.5(4) . .
C9 C8 C7 122.1(4) . .
O2 C9 C10 111.3(4) . .
C8 C9 O2 120.8(4) . .
C8 C9 C10 127.8(5) . .
C9 C10 H10A 108.5 . .
C9 C10 H10B 108.5 . .
C9 C10 C11 115.0(4) . .
H10A C10 H10B 107.5 . .
C11 C10 H10A 108.5 . .
C11 C10 H10B 108.5 . .
C10 C11 H11A 109.0 . .
C10 C11 H11B 109.0 . .
H11A C11 H11B 107.8 . .
C12 C11 C10 113.1(4) 3_655 .
C12 C11 H11A 109.0 3_655 .
C12 C11 H11B 109.0 3_655 .
O1 C12 C11 106.3(4) . 3_655
O1 C12 H12A 110.5 . .
O1 C12 H12B 110.5 . .
C11 C12 H12A 110.5 3_655 .
C11 C12 H12B 110.5 3_655 .
H12A C12 H12B 108.7 . .
C13 O3 C24 115.9(4) . .
C21 O4 C13 118.1(4) . .
O3 C13 O4 110.2(4) . .
O3 C13 H13 108.8 . .
O3 C13 C14 107.6(4) . .
O4 C13 H13 108.8 . .
O4 C13 C14 112.5(4) . .
C14 C13 H13 108.8 . .
C15 C14 C13 121.8(4) . .
C15 C14 C19 119.3(5) . .
C19 C14 C13 118.8(4) . .
C14 C15 H15 119.1 . .
C14 C15 C16 121.8(5) . .
C16 C15 H15 119.1 . .
C15 C16 H16 120.4 . .
C17 C16 C15 119.2(5) . .
C17 C16 H16 120.4 . .
C16 C17 H17 120.1 . .
C16 C17 C18 119.8(5) . .
C18 C17 H17 120.1 . .
C17 C18 H18 119.0 . .
C17 C18 C19 121.9(5) . .
C19 C18 H18 119.0 . .
C14 C19 C20 116.6(4) . .
C18 C19 C14 118.0(4) . .
C18 C19 C20 125.4(4) . .
C19 C20 I2 118.5(3) . .
C21 C20 I2 119.9(4) . .
C21 C20 C19 121.3(4) . .
O4 C21 C22 110.6(4) . .
C20 C21 O4 121.2(4) . .
C20 C21 C22 128.2(5) . .
C21 C22 H22A 108.5 . .
C21 C22 H22B 108.5 . .
C21 C22 C23 115.0(4) . .
H22A C22 H22B 107.5 . .
C23 C22 H22A 108.5 . .
C23 C22 H22B 108.5 . .
C22 C23 H23A 108.8 . .
C22 C23 H23B 108.8 . .
H23A C23 H23B 107.7 . .
C24 C23 C22 113.6(4) 3_565 .
C24 C23 H23A 108.8 3_565 .
C24 C23 H23B 108.8 3_565 .
O3 C24 C23 106.2(4) . 3_565
O3 C24 H24A 110.5 . .
O3 C24 H24B 110.5 . .
C23 C24 H24A 110.5 3_565 .
C23 C24 H24B 110.5 3_565 .
H24A C24 H24B 108.7 . .

loop_
_geom_bond_atom_site_label_1
_geom_bond_atom_site_label_2
_geom_bond_distance
_geom_bond_site_symmetry_2
I1 C8 2.092(5) .
O1 C1 1.396(6) .
O1 C12 1.440(5) .
O2 C1 1.429(6) .
O2 C9 1.376(5) .
C1 H1 0.9800 .
C1 C2 1.490(6) .
C2 C3 1.391(7) .
C2 C7 1.401(7) .
C3 H3 0.9300 .
C3 C4 1.370(8) .
C4 H4 0.9300 .
C4 C5 1.386(9) .
C5 H5 0.9300 .
C5 C6 1.385(8) .
C6 H6 0.9300 .
C6 C7 1.382(7) .
C7 C8 1.459(6) .
C8 C9 1.336(6) .
C9 C10 1.497(7) .
C10 H10A 0.9700 .
C10 H10B 0.9700 .
C10 C11 1.520(7) .
C11 H11A 0.9700 .
C11 H11B 0.9700 .
C11 C12 1.513(7) 3_655
C12 C11 1.513(7) 3_655
C12 H12A 0.9700 .
C12 H12B 0.9700 .
I2 C20 2.094(5) .
O3 C13 1.394(6) .
O3 C24 1.434(5) .
O4 C13 1.439(6) .
O4 C21 1.381(6) .
C13 H13 0.9800 .
C13 C14 1.489(6) .
C14 C15 1.379(7) .
C14 C19 1.408(6) .
C15 H15 0.9300 .
C15 C16 1.380(7) .
C16 H16 0.9300 .
C16 C17 1.376(8) .
C17 H17 0.9300 .
C17 C18 1.379(7) .
C18 H18 0.9300 .
C18 C19 1.388(7) .
C19 C20 1.466(6) .
C20 C21 1.329(7) .
C21 C22 1.501(7) .
C22 H22A 0.9700 .
C22 H22B 0.9700 .
C22 C23 1.527(7) .
C23 H23A 0.9700 .
C23 H23B 0.9700 .
C23 C24 1.507(7) 3_565
C24 C23 1.507(7) 3_565
C24 H24A 0.9700 .
C24 H24B 0.9700 .

loop_
_geom_torsion_atom_site_label_1
_geom_torsion_atom_site_label_2
_geom_torsion_atom_site_label_3
_geom_torsion_atom_site_label_4
_geom_torsion
_geom_torsion_site_symmetry_4
I1 C8 C9 O2 -175.3(3) .
I1 C8 C9 C10 -0.5(7) .
O1 C1 C2 C3 -88.0(6) .
O1 C1 C2 C7 87.8(5) .
O2 C1 C2 C3 150.3(5) .
O2 C1 C2 C7 -33.9(6) .
O2 C9 C10 C11 -39.6(6) .
C1 O1 C12 C11 -177.0(4) 3_655
C1 O2 C9 C8 -23.7(6) .
C1 O2 C9 C10 160.7(4) .
C1 C2 C3 C4 174.1(5) .
C1 C2 C7 C6 -172.4(4) .
C1 C2 C7 C8 10.0(6) .
C2 C3 C4 C5 -1.1(9) .
C2 C7 C8 I1 -178.0(3) .
C2 C7 C8 C9 9.2(7) .
C3 C2 C7 C6 3.5(7) .
C3 C2 C7 C8 -174.1(5) .
C3 C4 C5 C6 2.0(9) .
C4 C5 C6 C7 -0.2(9) .
C5 C6 C7 C2 -2.6(8) .
C5 C6 C7 C8 174.8(5) .
C6 C7 C8 I1 4.5(6) .
C6 C7 C8 C9 -168.2(5) .
C7 C2 C3 C4 -1.7(9) .
C7 C8 C9 O2 -2.7(7) .
C7 C8 C9 C10 172.2(5) .
C8 C9 C10 C11 145.1(5) .
C9 O2 C1 O1 -79.4(5) .
C9 O2 C1 C2 40.6(5) .
C9 C10 C11 C12 -65.7(6) 3_655
C12 O1 C1 O2 -71.4(5) .
C12 O1 C1 C2 165.5(4) .
I2 C20 C21 O4 -178.2(3) .
I2 C20 C21 C22 -1.7(7) .
O3 C13 C14 C15 -86.3(6) .
O3 C13 C14 C19 90.0(5) .
O4 C13 C14 C15 152.2(5) .
O4 C13 C14 C19 -31.6(6) .
O4 C21 C22 C23 -38.8(6) .
C13 O3 C24 C23 -176.8(4) 3_565
C13 O4 C21 C20 -22.2(6) .
C13 O4 C21 C22 160.7(4) .
C13 C14 C15 C16 174.4(5) .
C13 C14 C19 C18 -174.4(4) .
C13 C14 C19 C20 7.4(7) .
C14 C15 C16 C17 0.6(10) .
C14 C19 C20 I2 -174.6(3) .
C14 C19 C20 C21 11.9(7) .
C15 C14 C19 C18 1.9(7) .
C15 C14 C19 C20 -176.2(5) .
C15 C16 C17 C18 0.5(9) .
C16 C17 C18 C19 -0.4(9) .
C17 C18 C19 C14 -0.8(8) .
C17 C18 C19 C20 177.1(5) .
C18 C19 C20 I2 7.4(7) .
C18 C19 C20 C21 -166.1(5) .
C19 C14 C15 C16 -1.8(9) .
C19 C20 C21 O4 -4.8(7) .
C19 C20 C21 C22 171.7(5) .
C20 C21 C22 C23 144.3(5) .
C21 O4 C13 O3 -80.9(5) .
C21 O4 C13 C14 39.1(6) .
C21 C22 C23 C24 -65.2(6) 3_565
C24 O3 C13 O4 -71.5(5) .
C24 O3 C13 C14 165.6(4) .
